data_7217898
loop_
_publ_author_name
'Yang, Bo'
'Xiao, Xin'
'Zhang, Yun-Qian'
'Zhu, Qian-Jiang'
'Xue, Sai-Feng'
'Tao, Zhu'
'Wei, Gang'

_publ_section_title
;
 Inclusion of 4-pyrrolidinopyridine derivatives in a symmetrical
 \a,\a',\d,\d'-tetramethyl-cucurbit[6]uril and a Ba2+-driven
 pseudorotaxane with characteristic UV absorption changes
;
_journal_name_full 'RSC Adv.'
_journal_paper_doi 10.1039/C4RA07314B
_journal_year 2014
_chemical_formula_sum 'C138 H158 N76 O36'
_chemical_formula_weight 3457.41
_chemical_name_systematic
; 
 ? 
;
_space_group_IT_number 2
_symmetry_cell_setting triclinic
_symmetry_space_group_name_Hall '-P 1'
_symmetry_space_group_name_H-M 'P -1'
_atom_sites_solution_hydrogens geom
_atom_sites_solution_primary direct
_atom_sites_solution_secondary difmap
_audit_creation_method SHELXL-97
_cell_angle_alpha 96.608(4)
_cell_angle_beta 104.969(4)
_cell_angle_gamma 111.880(5)
_cell_formula_units_Z 1
_cell_length_a 14.6042(7)
_cell_length_b 18.9617(10)
_cell_length_c 22.6534(9)
_cell_measurement_temperature 293(2)
_cell_measurement_theta_max 25.02
_cell_measurement_theta_min 3.02
_cell_volume 5465.3(5)
_computing_structure_refinement 'SHELXL-97 (Sheldrick, 1997)'
_computing_structure_solution 'SHELXS-97 (Sheldrick, 1990)'
_diffrn_ambient_temperature 293(2)
_diffrn_measured_fraction_theta_full 0.994
_diffrn_measured_fraction_theta_max 0.994
_diffrn_measurement_device_type 'Bruker CCD Area Detector'
_diffrn_measurement_method '\f and \w scan'
_diffrn_radiation_monochromator graphite
_diffrn_radiation_source 'fine-focus sealed tube'
_diffrn_radiation_type MoK\a
_diffrn_radiation_wavelength 0.71073
_diffrn_reflns_av_R_equivalents 0.0830
_diffrn_reflns_av_sigmaI/netI 0.2280
_diffrn_reflns_limit_h_max 17
_diffrn_reflns_limit_h_min -17
_diffrn_reflns_limit_k_max 22
_diffrn_reflns_limit_k_min -22
_diffrn_reflns_limit_l_max 25
_diffrn_reflns_limit_l_min -26
_diffrn_reflns_number 39108
_diffrn_reflns_theta_full 25.02
_diffrn_reflns_theta_max 25.02
_diffrn_reflns_theta_min 3.03
_diffrn_standards_interval_count 0
_diffrn_standards_interval_time 0
_diffrn_standards_number 0
_exptl_absorpt_coefficient_mu 0.080
_exptl_absorpt_correction_T_max 0.9843
_exptl_absorpt_correction_T_min 0.9789
_exptl_absorpt_correction_type multi-scan
_exptl_absorpt_process_details 'SADABS (Bruker, 2005)'
_exptl_crystal_colour COLORLESS
_exptl_crystal_density_diffrn 1.051
_exptl_crystal_density_method 'not measured'
_exptl_crystal_description BLOCK
_exptl_crystal_F_000 1806.0
_exptl_crystal_size_max 0.27
_exptl_crystal_size_mid 0.26
_exptl_crystal_size_min 0.20
_platon_squeeze_details
;
;
_refine_ls_extinction_method none
_refine_ls_goodness_of_fit_ref 1.009
_refine_ls_hydrogen_treatment constr
_refine_ls_matrix_type full
_refine_ls_number_parameters 1120
_refine_ls_number_reflns 19294
_refine_ls_number_restraints 2
_refine_ls_restrained_S_all 1.009
_refine_ls_R_factor_all 0.1932
_refine_ls_R_factor_gt 0.1055
_refine_ls_shift/su_max 0.001
_refine_ls_shift/su_mean 0.000
_refine_ls_structure_factor_coef Fsqd
_refine_ls_weighting_details 'calc w=1/[\s^2^(Fo^2^)+(0.0800P)^2^+0.0000P] where P=(Fo^2^+2Fc^2^)/3'
_refine_ls_weighting_scheme calc
_refine_ls_wR_factor_gt 0.2550
_refine_ls_wR_factor_ref 0.2819
_reflns_number_gt 6224
_reflns_number_total 19171
_reflns_threshold_expression >2sigma(I)
_cod_data_source_file c4ra07314b2.cif
_cod_data_source_block 140315c
_cod_original_cell_volume 5465.3(4)
_cod_original_sg_symbol_Hall '-p 1'
_cod_original_sg_symbol_H-M 'p -1'
_cod_database_code 7217898

loop_
_symmetry_equiv_pos_as_xyz
'x, y, z'
'-x, -y, -z'

loop_
_atom_site_label
_atom_site_type_symbol
_atom_site_fract_x
_atom_site_fract_y
_atom_site_fract_z
_atom_site_U_iso_or_equiv
_atom_site_adp_type
_atom_site_occupancy
_atom_site_symmetry_multiplicity
_atom_site_calc_flag
_atom_site_refinement_flags
C1 C 0.2909(4) 0.3807(3) 0.3295(2) 0.0438(16) Uani 1 1 d .
H1A H 0.2649 0.4209 0.3286 0.053 Uiso 1 1 calc R
H1B H 0.3665 0.4064 0.3436 0.053 Uiso 1 1 calc R
C2 C 0.3248(5) 0.3210(3) 0.2408(3) 0.0417(16) Uani 1 1 d .
C3 C 0.3298(4) 0.2790(4) 0.1343(3) 0.0512(18) Uani 1 1 d .
H3A H 0.3083 0.2985 0.0978 0.061 Uiso 1 1 calc R
H3B H 0.4041 0.3100 0.1551 0.061 Uiso 1 1 calc R
C4 C 0.3837(5) 0.1727(4) 0.1407(3) 0.0549(19) Uani 1 1 d .
C5 C 0.4095(5) 0.0503(5) 0.1301(3) 0.066(2) Uani 1 1 d .
H5A H 0.4036 0.0151 0.0933 0.079 Uiso 1 1 calc R
H5B H 0.4822 0.0870 0.1487 0.079 Uiso 1 1 calc R
C6 C 0.4375(5) 0.0275(5) 0.2362(3) 0.065(2) Uani 1 1 d .
C7 C 0.4504(5) -0.0370(5) 0.3260(3) 0.067(2) Uani 1 1 d .
H7A H 0.4566 -0.0863 0.3217 0.080 Uiso 1 1 calc R
H7B H 0.5202 0.0050 0.3414 0.080 Uiso 1 1 calc R
C8 C 0.4404(5) 0.0290(4) 0.4217(3) 0.0497(17) Uani 1 1 d .
C9 C 0.4100(4) 0.0641(3) 0.5225(2) 0.0429(16) Uani 1 1 d .
H9A H 0.4055 0.0346 0.5548 0.051 Uiso 1 1 calc R
H9B H 0.4814 0.1030 0.5344 0.051 Uiso 1 1 calc R
C10 C 0.3754(4) 0.1795(3) 0.5155(2) 0.0348(14) Uani 1 1 d .
C11 C 0.3224(4) 0.2864(3) 0.5237(2) 0.0358(14) Uani 1 1 d .
H11A H 0.3964 0.3201 0.5373 0.043 Uiso 1 1 calc R
H11B H 0.2927 0.3047 0.5525 0.043 Uiso 1 1 calc R
C12 C 0.3291(4) 0.3336(3) 0.4252(2) 0.0294(13) Uani 1 1 d .
C13 C 0.1643(4) 0.2832(3) 0.4403(2) 0.0403(15) Uani 1 1 d .
H13 H 0.1518 0.3140 0.4726 0.048 Uiso 1 1 calc R
C14 C 0.1528(4) 0.3131(3) 0.3792(3) 0.0418(15) Uani 1 1 d .
H14 H 0.1331 0.3572 0.3822 0.050 Uiso 1 1 calc R
C15 C 0.1546(4) 0.3154(4) 0.2204(3) 0.0464(17) Uani 1 1 d .
H15 H 0.1396 0.3616 0.2198 0.056 Uiso 1 1 calc R
C16 C 0.1688(4) 0.2855(3) 0.1570(3) 0.0432(16) Uani 1 1 d .
H16 H 0.1611 0.3180 0.1270 0.052 Uiso 1 1 calc R
C17 C 0.2243(4) 0.1411(4) 0.0596(2) 0.0499(18) Uani 1 1 d .
C18 C 0.2197(5) 0.1731(4) 0.0003(3) 0.067(2) Uani 1 1 d .
H18A H 0.1641 0.1343 -0.0349 0.100 Uiso 1 1 calc R
H18B H 0.2848 0.1858 -0.0076 0.100 Uiso 1 1 calc R
H18C H 0.2074 0.2193 0.0063 0.100 Uiso 1 1 calc R
C19 C 0.2503(5) 0.0664(4) 0.0596(3) 0.061(2) Uani 1 1 d .
C20 C 0.2609(5) 0.0346(4) -0.0017(3) 0.068(2) Uani 1 1 d .
H20A H 0.1953 0.0163 -0.0348 0.102 Uiso 1 1 calc R
H20B H 0.2808 -0.0079 0.0026 0.102 Uiso 1 1 calc R
H20C H 0.3133 0.0754 -0.0117 0.102 Uiso 1 1 calc R
C21 C 0.2982(5) -0.0732(4) 0.1552(3) 0.059(2) Uani 1 1 d .
H21 H 0.3079 -0.1066 0.1232 0.071 Uiso 1 1 calc R
C22 C 0.3138(5) -0.0995(4) 0.2187(3) 0.0581(19) Uani 1 1 d .
H22 H 0.3324 -0.1442 0.2171 0.070 Uiso 1 1 calc R
C23 C 0.3122(6) -0.0982(4) 0.3776(3) 0.066(2) Uani 1 1 d .
H23 H 0.3292 -0.1435 0.3787 0.079 Uiso 1 1 calc R
C24 C 0.3046(5) -0.0657(3) 0.4429(3) 0.0468(17) Uani 1 1 d .
H24 H 0.3163 -0.0972 0.4729 0.056 Uiso 1 1 calc R
C25 C 0.2492(4) 0.0773(3) 0.5406(2) 0.0373(14) Uani 1 1 d U
C26 C 0.2686(5) 0.0574(4) 0.6033(3) 0.0534(18) Uani 1 1 d .
H26A H 0.2047 0.0389 0.6129 0.080 Uiso 1 1 calc R
H26B H 0.3197 0.1032 0.6349 0.080 Uiso 1 1 calc R
H26C H 0.2939 0.0174 0.6022 0.080 Uiso 1 1 calc R
C27 C 0.2199(4) 0.1504(3) 0.5394(2) 0.0372(14) Uani 1 1 d U
C28 C 0.2051(4) 0.1821(4) 0.5985(3) 0.0468(16) Uani 1 1 d .
H28A H 0.1472 0.1427 0.6055 0.070 Uiso 1 1 calc R
H28B H 0.1914 0.2273 0.5942 0.070 Uiso 1 1 calc R
H28C H 0.2673 0.1963 0.6335 0.070 Uiso 1 1 calc R
C29 C 0.0563(4) 0.1579(4) 0.4653(3) 0.0545(19) Uani 1 1 d .
H29A H 0.0606 0.1927 0.5018 0.065 Uiso 1 1 calc R
H29B H -0.0158 0.1202 0.4461 0.065 Uiso 1 1 calc R
C30 C 0.0269(4) 0.1831(4) 0.3572(3) 0.058(2) Uani 1 1 d .
C31 C 0.0151(4) 0.2510(4) 0.2701(2) 0.0479(17) Uani 1 1 d .
H31A H 0.0070 0.2996 0.2755 0.058 Uiso 1 1 calc R
H31B H -0.0541 0.2083 0.2545 0.058 Uiso 1 1 calc R
C32 C 0.0260(4) 0.1888(4) 0.1711(3) 0.0479(17) Uani 1 1 d .
C33 C 0.0874(5) 0.0366(4) 0.0711(2) 0.0446(17) Uani 1 1 d .
C34 C 0.1426(5) -0.0697(4) 0.0761(3) 0.060(2) Uani 1 1 d .
H34A H 0.1657 -0.0915 0.0451 0.073 Uiso 1 1 calc R
H34B H 0.0679 -0.1000 0.0649 0.073 Uiso 1 1 calc R
C35 C 0.1419(6) -0.1114(4) 0.1760(3) 0.059(2) Uani 1 1 d .
C36 C 0.1741(5) -0.1666(4) 0.2678(3) 0.060(2) Uani 1 1 d .
H36A H 0.1999 -0.2069 0.2673 0.072 Uiso 1 1 calc R
H36B H 0.0984 -0.1922 0.2529 0.072 Uiso 1 1 calc R
C37 C 0.1409(6) -0.1115(4) 0.3624(3) 0.062(2) Uani 1 1 d .
C38 C 0.1484(5) -0.0638(4) 0.4725(3) 0.057(2) Uani 1 1 d .
H38A H 0.0746 -0.0984 0.4548 0.068 Uiso 1 1 calc R
H38B H 0.1777 -0.0804 0.5089 0.068 Uiso 1 1 calc R
C39 C 0.0844(5) 0.0380(4) 0.4647(3) 0.0496(19) Uani 1 1 d .
C40 C 0.8831(5) 0.9483(4) 0.1728(3) 0.073(2) Uani 1 1 d .
H40A H 0.9097 0.9202 0.1483 0.088 Uiso 1 1 calc R
H40B H 0.8814 0.9927 0.1558 0.088 Uiso 1 1 calc R
C41 C 0.7771(6) 0.8959(6) 0.1726(3) 0.134(3) Uani 1 1 d .
H41A H 0.7290 0.9201 0.1612 0.161 Uiso 1 1 calc R
H41B H 0.7503 0.8464 0.1425 0.161 Uiso 1 1 calc R
C42 C 0.7882(6) 0.8842(6) 0.2340(3) 0.134(3) Uani 1 1 d .
H42A H 0.7817 0.8314 0.2339 0.161 Uiso 1 1 calc R
H42B H 0.7327 0.8900 0.2471 0.161 Uiso 1 1 calc R
C43 C 0.8888(5) 0.9397(5) 0.2786(3) 0.106(4) Uani 1 1 d .
H43A H 0.8809 0.9791 0.3055 0.128 Uiso 1 1 calc R
H43B H 0.9226 0.9133 0.3045 0.128 Uiso 1 1 calc R
C44 C 1.0485(5) 1.0239(4) 0.2611(3) 0.0570(19) Uani 1 1 d .
C45 C 1.1054(5) 1.0586(4) 0.2212(3) 0.061(2) Uani 1 1 d .
H45 H 1.0697 1.0489 0.1787 0.073 Uiso 1 1 calc R
C46 C 1.2062(5) 1.1034(4) 0.2427(3) 0.061(2) Uani 1 1 d .
H46 H 1.2410 1.1225 0.2149 0.074 Uiso 1 1 calc R
C47 C 1.2116(5) 1.0943(4) 0.3444(3) 0.080(3) Uani 1 1 d .
H47 H 1.2495 1.1078 0.3870 0.097 Uiso 1 1 calc R
C48 C 1.1078(5) 1.0461(4) 0.3246(3) 0.078(3) Uani 1 1 d .
H48 H 1.0760 1.0279 0.3538 0.094 Uiso 1 1 calc R
C49 C 1.1920(5) 0.4043(4) 0.6311(3) 0.0489(17) Uani 1 1 d .
C50 C 1.0443(4) 0.3236(4) 0.6621(3) 0.0507(18) Uani 1 1 d .
H50A H 1.0449 0.3127 0.7030 0.061 Uiso 1 1 calc R
H50B H 1.0527 0.2821 0.6380 0.061 Uiso 1 1 calc R
C51 C 0.8846(5) 0.2850(4) 0.5675(3) 0.0512(18) Uani 1 1 d .
C52 C 0.7091(5) 0.2521(4) 0.4971(3) 0.0592(19) Uani 1 1 d .
H52A H 0.6455 0.2254 0.5065 0.071 Uiso 1 1 calc R
H52B H 0.7238 0.2126 0.4753 0.071 Uiso 1 1 calc R
C53 C 0.7117(4) 0.2979(4) 0.3999(3) 0.0435(16) Uani 1 1 d .
C54 C 0.6619(5) 0.3396(3) 0.3009(3) 0.0534(18) Uani 1 1 d .
H54A H 0.6736 0.2960 0.2832 0.064 Uiso 1 1 calc R
H54B H 0.5912 0.3314 0.2783 0.064 Uiso 1 1 calc R
C55 C 0.8297(5) 0.4178(4) 0.2852(3) 0.0508(17) Uani 1 1 d .
C56 C 1.2836(4) 0.5186(3) 0.7141(2) 0.0375(14) Uani 1 1 d .
C57 C 1.3865(4) 0.5375(4) 0.7652(3) 0.062(2) Uani 1 1 d .
H57A H 1.3891 0.5668 0.8036 0.094 Uiso 1 1 calc R
H57B H 1.4437 0.5679 0.7523 0.094 Uiso 1 1 calc R
H57C H 1.3914 0.4898 0.7719 0.094 Uiso 1 1 calc R
C58 C 1.1795(4) 0.4615(4) 0.7261(3) 0.0471(17) Uani 1 1 d .
C59 C 1.2031(5) 0.4351(4) 0.7872(3) 0.073(2) Uani 1 1 d .
H59A H 1.2347 0.4796 0.8222 0.110 Uiso 1 1 calc R
H59B H 1.2501 0.4107 0.7873 0.110 Uiso 1 1 calc R
H59C H 1.1393 0.3984 0.7905 0.110 Uiso 1 1 calc R
C60 C 0.8914(5) 0.3540(4) 0.6609(3) 0.0512(18) Uani 1 1 d .
H60 H 0.8812 0.3308 0.6964 0.061 Uiso 1 1 calc R
C61 C 0.7847(4) 0.3343(4) 0.6095(3) 0.0533(19) Uani 1 1 d .
H61 H 0.7262 0.3007 0.6213 0.064 Uiso 1 1 calc R
C62 C 0.6263(4) 0.3431(3) 0.4588(3) 0.0375(14) Uani 1 1 d .
H62 H 0.5591 0.3091 0.4619 0.045 Uiso 1 1 calc R
C63 C 0.6133(4) 0.3705(3) 0.3972(3) 0.0371(14) Uani 1 1 d .
H63 H 0.5398 0.3483 0.3709 0.045 Uiso 1 1 calc R
C64 C 1.0237(4) 0.4889(4) 0.7355(3) 0.0539(18) Uani 1 1 d .
H64A H 1.0165 0.5361 0.7503 0.065 Uiso 1 1 calc R
H64B H 1.0222 0.4602 0.7683 0.065 Uiso 1 1 calc R
C65 C 0.8658(6) 0.4679(5) 0.6487(3) 0.0540(18) Uani 1 1 d .
C66 C 0.6890(4) 0.4172(4) 0.5714(3) 0.0478(16) Uani 1 1 d .
H66A H 0.6279 0.3756 0.5743 0.057 Uiso 1 1 calc R
H66B H 0.6917 0.4665 0.5911 0.057 Uiso 1 1 calc R
C67 C 0.6891(4) 0.4798(4) 0.4840(3) 0.0436(15) Uani 1 1 d U
C68 C 0.6431(4) 0.5051(4) 0.3753(3) 0.0435(15) Uani 1 1 d .
H68A H 0.6470 0.5528 0.3988 0.052 Uiso 1 1 calc R
H68B H 0.5747 0.4792 0.3433 0.052 Uiso 1 1 calc R
C099 C 0.0618(5) 0.1582(4) 0.0714(3) 0.057(2) Uani 1 1 d .
H09A H -0.0114 0.1221 0.0569 0.068 Uiso 1 1 calc R
H09B H 0.0724 0.1919 0.0424 0.068 Uiso 1 1 calc R
N1 N 0.2543(3) 0.3331(3) 0.2675(2) 0.0362(12) Uani 1 1 d .
N2 N 0.2736(3) 0.2899(3) 0.1779(2) 0.0524(15) Uani 1 1 d .
N3 N 0.3115(4) 0.1989(3) 0.1137(2) 0.0535(15) Uani 1 1 d .
N4 N 0.3471(4) 0.0938(3) 0.1101(2) 0.0564(16) Uani 1 1 d .
N5 N 0.3804(4) 0.0057(3) 0.1743(2) 0.0634(17) Uani 1 1 d .
N6 N 0.3932(4) -0.0310(3) 0.2645(2) 0.0580(16) Uani 1 1 d .
N7 N 0.3963(4) -0.0321(3) 0.3707(2) 0.0520(15) Uani 1 1 d .
N8 N 0.3850(4) 0.0109(3) 0.4626(2) 0.0458(13) Uani 1 1 d .
N9 N 0.3419(3) 0.1036(3) 0.5207(2) 0.0364(12) Uani 1 1 d .
N10 N 0.3083(3) 0.2077(3) 0.5260(2) 0.0334(11) Uani 1 1 d .
N11 N 0.2720(3) 0.2913(3) 0.45948(19) 0.0362(12) Uani 1 1 d .
N12 N 0.2579(3) 0.3361(3) 0.3738(2) 0.0407(12) Uani 1 1 d .
N13 N 0.0719(3) 0.2444(3) 0.3309(2) 0.0469(14) Uani 1 1 d .
N14 N 0.0680(3) 0.2492(3) 0.2237(2) 0.0445(13) Uani 1 1 d .
N15 N 0.0877(3) 0.2059(3) 0.1340(2) 0.0568(16) Uani 1 1 d .
N16 N 0.1244(3) 0.1145(3) 0.0711(2) 0.0444(13) Uani 1 1 d .
N17 N 0.1615(4) 0.0101(3) 0.0722(2) 0.0504(14) Uani 1 1 d .
N18 N 0.1933(4) -0.0793(3) 0.1372(2) 0.0577(16) Uani 1 1 d .
N19 N 0.2088(4) -0.1190(3) 0.2259(2) 0.0553(15) Uani 1 1 d .
N20 N 0.2114(4) -0.1192(3) 0.3341(2) 0.0603(16) Uani 1 1 d .
N21 N 0.1989(4) -0.0723(3) 0.4258(2) 0.0553(15) Uani 1 1 d .
N22 N 0.1593(4) 0.0137(3) 0.4925(2) 0.0422(13) Uani 1 1 d .
N23 N 0.1212(3) 0.1166(3) 0.4854(2) 0.0466(14) Uani 1 1 d .
N24 N 0.0876(3) 0.2039(3) 0.4201(2) 0.0514(15) Uani 1 1 d .
N25 N 0.9471(4) 0.9738(3) 0.2392(2) 0.0633(18) Uani 1 1 d .
N26 N 1.2598(4) 1.1221(3) 0.3047(2) 0.0584(16) Uani 1 1 d .
H26 H 1.3255 1.1522 0.3184 0.070 Uiso 1 1 calc R
N27 N 1.2764(4) 0.4748(3) 0.6555(2) 0.0454(13) Uani 1 1 d .
N28 N 1.1318(3) 0.3976(3) 0.6705(2) 0.0416(13) Uani 1 1 d .
N29 N 0.9440(4) 0.3235(3) 0.6301(3) 0.0534(14) Uani 1 1 d .
N30 N 0.7931(4) 0.2929(3) 0.5553(2) 0.0507(14) Uani 1 1 d .
N31 N 0.6914(3) 0.3020(3) 0.4552(2) 0.0480(14) Uani 1 1 d .
N32 N 0.6734(3) 0.3423(3) 0.3675(2) 0.0452(14) Uani 1 1 d .
N33 N 0.7360(3) 0.4123(3) 0.2930(2) 0.0452(13) Uani 1 1 d .
N34 N 0.6548(4) 0.4540(3) 0.4179(2) 0.0481(14) Uani 1 1 d .
N35 N 0.6775(3) 0.4152(3) 0.5067(2) 0.0409(12) Uani 1 1 d .
N36 N 0.7816(4) 0.4088(3) 0.6064(2) 0.0560(15) Uani 1 1 d .
N37 N 0.9347(4) 0.4413(3) 0.6794(2) 0.0450(13) Uani 1 1 d .
N38 N 1.1226(4) 0.5106(3) 0.7260(2) 0.0436(13) Uani 1 1 d .
O1 O 0.4158(3) 0.3366(2) 0.26884(18) 0.0523(12) Uani 1 1 d .
O2 O 0.4651(3) 0.2103(3) 0.18329(19) 0.0681(15) Uani 1 1 d .
O3 O 0.5149(3) 0.0888(3) 0.2637(2) 0.0706(15) Uani 1 1 d .
O4 O 0.5188(3) 0.0909(3) 0.43199(18) 0.0549(12) Uani 1 1 d .
O5 O 0.4535(3) 0.2148(2) 0.5015(2) 0.0545(12) Uani 1 1 d .
O6 O 0.4214(3) 0.3605(2) 0.43711(17) 0.0433(11) Uani 1 1 d .
O7 O 0.0481(4) -0.1317(2) 0.1666(2) 0.0669(14) Uani 1 1 d .
O8 O -0.0021(3) -0.0033(3) 0.07088(17) 0.0586(13) Uani 1 1 d .
O9 O -0.0564(3) 0.1282(3) 0.15775(19) 0.0578(13) Uani 1 1 d .
O10 O -0.0529(3) 0.1259(3) 0.33114(19) 0.0766(17) Uani 1 1 d .
O11 O -0.0021(3) -0.0051(3) 0.42720(17) 0.0652(15) Uani 1 1 d .
O12 O 0.0469(4) -0.1359(3) 0.3380(2) 0.0813(18) Uani 1 1 d .
O13 O 1.1684(3) 0.3564(3) 0.58357(19) 0.0582(12) Uani 1 1 d .
O14 O 0.9123(3) 0.2485(3) 0.5317(2) 0.0687(14) Uani 1 1 d .
O15 O 0.7552(3) 0.2599(2) 0.3817(2) 0.0609(13) Uani 1 1 d .
O16 O 0.8601(3) 0.3663(3) 0.2868(2) 0.0639(13) Uani 1 1 d .
O17 O 0.7208(3) 0.5452(3) 0.51259(19) 0.0571(12) Uani 1 1 d U
O18 O 0.8790(4) 0.5366(3) 0.6600(2) 0.0723(15) Uani 1 1 d .

loop_
_atom_site_aniso_label
_atom_site_aniso_U_11
_atom_site_aniso_U_22
_atom_site_aniso_U_33
_atom_site_aniso_U_23
_atom_site_aniso_U_13
_atom_site_aniso_U_12
C1 0.035(3) 0.051(4) 0.039(4) 0.010(3) 0.013(3) 0.010(3)
C2 0.039(4) 0.038(4) 0.032(3) 0.007(3) 0.011(3) 0.001(3)
C3 0.038(4) 0.064(5) 0.037(4) 0.002(3) 0.024(3) 0.001(3)
C4 0.045(4) 0.073(5) 0.038(4) 0.014(4) 0.026(3) 0.007(4)
C5 0.039(4) 0.100(6) 0.049(4) 0.011(4) 0.016(3) 0.019(4)
C6 0.063(5) 0.079(6) 0.044(4) 0.010(4) 0.015(4) 0.023(4)
C7 0.072(5) 0.090(6) 0.038(4) 0.018(4) 0.014(3) 0.034(4)
C8 0.063(4) 0.045(4) 0.042(4) 0.009(3) 0.014(3) 0.027(4)
C9 0.055(4) 0.031(3) 0.029(3) 0.002(3) 0.003(3) 0.012(3)
C10 0.031(3) 0.034(3) 0.035(3) 0.007(3) 0.010(3) 0.009(3)
C11 0.027(3) 0.041(4) 0.032(3) 0.011(3) 0.007(2) 0.007(3)
C12 0.025(3) 0.026(3) 0.026(3) 0.002(2) 0.008(2) 0.001(2)
C13 0.031(3) 0.056(4) 0.031(3) 0.018(3) 0.009(3) 0.013(3)
C14 0.037(3) 0.039(4) 0.046(4) 0.012(3) 0.010(3) 0.014(3)
C15 0.034(3) 0.057(4) 0.036(4) 0.016(3) 0.010(3) 0.005(3)
C16 0.037(4) 0.044(4) 0.041(4) 0.013(3) 0.009(3) 0.010(3)
C17 0.053(4) 0.060(4) 0.014(3) -0.001(3) 0.010(3) 0.003(3)
C18 0.071(5) 0.070(5) 0.037(4) 0.001(3) 0.025(3) 0.005(4)
C19 0.069(5) 0.068(5) 0.033(4) 0.009(3) 0.019(3) 0.012(4)
C20 0.075(5) 0.084(6) 0.041(4) 0.005(4) 0.024(4) 0.029(4)
C21 0.067(5) 0.064(5) 0.031(4) 0.006(3) 0.016(3) 0.013(4)
C22 0.075(5) 0.050(4) 0.039(4) -0.001(3) 0.023(3) 0.015(4)
C23 0.091(5) 0.043(4) 0.046(4) 0.009(3) 0.013(4) 0.014(4)
C24 0.066(5) 0.028(3) 0.041(4) 0.008(3) 0.020(3) 0.012(3)
C25 0.049(4) 0.029(3) 0.028(3) 0.005(3) 0.014(3) 0.010(3)
C26 0.067(4) 0.051(4) 0.032(3) 0.015(3) 0.014(3) 0.014(3)
C27 0.030(3) 0.046(4) 0.023(3) 0.004(3) 0.011(2) 0.002(3)
C28 0.049(4) 0.054(4) 0.039(4) 0.018(3) 0.025(3) 0.015(3)
C29 0.030(3) 0.074(5) 0.049(4) 0.022(4) 0.010(3) 0.010(3)
C30 0.025(3) 0.079(5) 0.049(4) 0.025(4) 0.004(3) 0.002(3)
C31 0.028(3) 0.075(5) 0.032(3) 0.010(3) 0.006(3) 0.016(3)
C32 0.034(4) 0.053(4) 0.059(4) 0.020(4) 0.016(3) 0.019(3)
C33 0.038(4) 0.048(4) 0.023(3) 0.008(3) -0.001(3) -0.002(3)
C34 0.049(4) 0.061(5) 0.046(4) -0.010(3) 0.009(3) 0.007(3)
C35 0.060(5) 0.046(4) 0.051(5) 0.000(3) 0.023(4) 0.002(3)
C36 0.076(5) 0.042(4) 0.031(4) -0.010(3) 0.013(3) 0.001(3)
C37 0.063(5) 0.051(4) 0.040(4) 0.000(3) 0.010(4) -0.003(4)
C38 0.072(4) 0.039(4) 0.041(4) 0.013(3) 0.036(3) -0.009(3)
C39 0.040(4) 0.060(5) 0.023(3) 0.004(3) 0.010(3) -0.004(3)
C40 0.071(5) 0.099(6) 0.021(3) 0.012(4) 0.014(3) 0.005(4)
C41 0.087(4) 0.168(7) 0.043(3) -0.004(4) 0.025(3) -0.050(4)
C42 0.087(4) 0.168(7) 0.043(3) -0.004(4) 0.025(3) -0.050(4)
C43 0.048(4) 0.146(8) 0.040(4) 0.023(5) 0.007(3) -0.045(4)
C44 0.059(4) 0.059(5) 0.032(4) 0.002(3) 0.014(3) 0.006(3)
C45 0.046(4) 0.083(5) 0.025(3) 0.001(3) 0.011(3) 0.000(4)
C46 0.043(4) 0.092(5) 0.023(3) 0.016(3) 0.007(3) 0.003(4)
C47 0.066(5) 0.097(6) 0.029(4) 0.024(4) 0.011(3) -0.018(4)
C48 0.067(5) 0.086(6) 0.029(4) 0.005(4) 0.017(3) -0.022(4)
C49 0.062(4) 0.040(4) 0.034(4) 0.014(3) 0.004(3) 0.016(3)
C50 0.035(3) 0.054(4) 0.041(4) 0.013(3) -0.008(3) 0.007(3)
C51 0.046(4) 0.036(4) 0.055(5) 0.011(3) -0.011(3) 0.017(3)
C52 0.053(4) 0.048(4) 0.058(4) 0.017(4) 0.003(3) 0.010(3)
C53 0.038(4) 0.037(4) 0.049(4) 0.018(3) 0.015(3) 0.006(3)
C54 0.059(4) 0.035(4) 0.046(4) 0.005(3) 0.017(3) -0.001(3)
C55 0.057(4) 0.060(5) 0.039(4) 0.012(3) 0.019(3) 0.026(4)
C56 0.046(3) 0.042(4) 0.030(3) 0.013(3) 0.022(3) 0.017(3)
C57 0.043(4) 0.068(5) 0.046(4) 0.003(3) 0.000(3) 0.005(3)
C58 0.043(4) 0.055(4) 0.031(3) 0.013(3) 0.011(3) 0.008(3)
C59 0.073(5) 0.089(6) 0.048(4) 0.031(4) 0.018(4) 0.020(4)
C60 0.056(4) 0.061(5) 0.039(4) 0.032(3) 0.012(3) 0.024(4)
C61 0.042(4) 0.060(5) 0.054(4) 0.027(4) 0.014(3) 0.014(3)
C62 0.029(3) 0.033(3) 0.048(4) 0.009(3) 0.016(3) 0.009(3)
C63 0.029(3) 0.035(3) 0.040(4) 0.001(3) 0.012(3) 0.008(3)
C64 0.055(4) 0.080(5) 0.034(4) 0.014(3) 0.016(3) 0.034(4)
C65 0.071(5) 0.052(5) 0.037(4) 0.011(4) 0.022(4) 0.021(4)
C66 0.057(4) 0.071(5) 0.035(4) 0.016(3) 0.019(3) 0.045(4)
C67 0.035(3) 0.055(4) 0.035(4) 0.006(3) 0.012(3) 0.014(3)
C68 0.051(4) 0.046(4) 0.046(4) 0.018(3) 0.025(3) 0.025(3)
C099 0.048(4) 0.063(5) 0.032(4) 0.011(3) -0.002(3) 0.003(4)
N1 0.031(3) 0.043(3) 0.026(3) 0.002(2) 0.007(2) 0.009(2)
N2 0.037(3) 0.065(4) 0.028(3) -0.005(3) 0.005(2) 0.001(2)
N3 0.051(3) 0.060(4) 0.027(3) -0.006(3) 0.013(2) 0.003(3)
N4 0.040(3) 0.071(4) 0.035(3) 0.007(3) 0.012(3) 0.000(3)
N5 0.078(4) 0.068(4) 0.030(3) 0.013(3) 0.016(3) 0.017(3)
N6 0.063(3) 0.066(4) 0.034(3) 0.012(3) 0.017(3) 0.016(3)
N7 0.064(3) 0.044(3) 0.033(3) 0.012(3) 0.018(3) 0.004(3)
N8 0.053(3) 0.035(3) 0.041(3) 0.011(2) 0.013(2) 0.010(2)
N9 0.038(3) 0.031(3) 0.033(3) 0.010(2) 0.013(2) 0.007(2)
N10 0.023(2) 0.030(3) 0.038(3) 0.004(2) 0.008(2) 0.005(2)
N11 0.040(3) 0.040(3) 0.029(3) 0.010(2) 0.009(2) 0.019(2)
N12 0.045(3) 0.044(3) 0.034(3) 0.015(2) 0.020(2) 0.013(2)
N13 0.038(3) 0.057(3) 0.033(3) 0.020(3) 0.008(2) 0.006(2)
N14 0.030(3) 0.049(3) 0.032(3) 0.001(2) 0.006(2) -0.003(2)
N15 0.036(3) 0.067(4) 0.029(3) -0.001(3) -0.002(2) -0.008(3)
N16 0.031(3) 0.058(4) 0.029(3) 0.000(2) 0.011(2) 0.003(3)
N17 0.042(3) 0.046(4) 0.038(3) -0.006(2) 0.006(2) 0.002(3)
N18 0.062(4) 0.070(4) 0.031(3) 0.009(3) 0.020(3) 0.015(3)
N19 0.076(4) 0.043(3) 0.027(3) -0.001(2) 0.014(3) 0.009(3)
N20 0.064(4) 0.057(4) 0.034(3) -0.004(3) 0.020(3) -0.001(3)
N21 0.061(4) 0.035(3) 0.048(3) 0.008(3) 0.019(3) -0.003(3)
N22 0.039(3) 0.040(3) 0.032(3) 0.005(2) 0.011(2) 0.000(2)
N23 0.028(3) 0.058(4) 0.040(3) 0.022(3) 0.006(2) 0.003(2)
N24 0.028(3) 0.068(4) 0.037(3) 0.020(3) 0.005(2) -0.001(2)
N25 0.039(3) 0.085(4) 0.033(3) 0.013(3) 0.013(2) -0.009(3)
N26 0.045(3) 0.062(4) 0.041(3) 0.003(3) 0.017(3) -0.004(3)
N27 0.057(3) 0.044(3) 0.032(3) 0.003(2) 0.019(2) 0.016(3)
N28 0.042(3) 0.031(3) 0.043(3) 0.008(2) 0.009(2) 0.009(2)
N29 0.047(3) 0.050(3) 0.063(4) 0.005(3) 0.006(3) 0.029(3)
N30 0.032(3) 0.054(4) 0.057(4) 0.009(3) 0.000(3) 0.020(3)
N31 0.041(3) 0.039(3) 0.044(3) 0.005(3) -0.001(2) 0.009(2)
N32 0.042(3) 0.033(3) 0.044(3) 0.003(2) 0.017(2) -0.002(2)
N33 0.046(3) 0.047(3) 0.053(3) 0.021(3) 0.032(2) 0.018(2)
N34 0.067(3) 0.034(3) 0.034(3) 0.014(2) 0.014(2) 0.010(3)
N35 0.048(3) 0.055(3) 0.036(3) 0.018(3) 0.020(2) 0.032(3)
N36 0.060(4) 0.067(4) 0.040(3) 0.007(3) 0.007(3) 0.034(3)
N37 0.040(3) 0.058(4) 0.041(3) 0.010(3) 0.010(2) 0.027(3)
N38 0.045(3) 0.041(3) 0.040(3) 0.007(2) 0.019(2) 0.010(2)
O1 0.033(2) 0.062(3) 0.040(2) 0.003(2) 0.0028(19) 0.004(2)
O2 0.042(3) 0.084(4) 0.038(3) -0.009(2) 0.000(2) -0.002(2)
O3 0.067(3) 0.073(4) 0.045(3) 0.004(3) 0.006(2) 0.012(3)
O4 0.045(3) 0.060(3) 0.050(3) 0.015(2) 0.013(2) 0.014(2)
O5 0.045(2) 0.055(3) 0.076(3) 0.032(2) 0.030(2) 0.023(2)
O6 0.030(2) 0.045(3) 0.044(2) 0.0093(19) 0.0070(18) 0.0080(18)
O7 0.068(3) 0.050(3) 0.066(3) 0.008(2) 0.031(3) 0.002(2)
O8 0.046(3) 0.078(3) 0.029(2) 0.014(2) 0.0117(19) 0.002(2)
O9 0.042(2) 0.066(3) 0.054(3) 0.007(2) 0.016(2) 0.011(2)
O10 0.042(3) 0.087(4) 0.044(3) 0.017(2) -0.007(2) -0.020(2)
O11 0.038(2) 0.079(3) 0.031(2) 0.009(2) 0.008(2) -0.022(2)
O12 0.057(3) 0.080(4) 0.045(3) -0.020(3) 0.013(2) -0.025(3)
O13 0.073(3) 0.054(3) 0.039(3) -0.004(2) 0.015(2) 0.023(2)
O14 0.060(3) 0.044(3) 0.088(4) -0.011(3) -0.009(3) 0.036(2)
O15 0.060(3) 0.039(3) 0.087(4) 0.012(3) 0.028(3) 0.023(2)
O16 0.076(3) 0.066(3) 0.076(3) 0.023(3) 0.040(3) 0.045(3)
O17 0.063(3) 0.049(3) 0.045(3) -0.008(2) 0.009(2) 0.019(2)
O18 0.084(3) 0.092(4) 0.037(3) 0.011(3) 0.008(2) 0.042(3)

loop_
_atom_type_symbol
_atom_type_description
_atom_type_scat_dispersion_real
_atom_type_scat_dispersion_imag
_atom_type_scat_source
C C 0.0033 0.0016 'International Tables Vol C Tables 4.2.6.8 and 6.1.1.4'
H H 0.0000 0.0000 'International Tables Vol C Tables 4.2.6.8 and 6.1.1.4'
N N 0.0061 0.0033 'International Tables Vol C Tables 4.2.6.8 and 6.1.1.4'
O O 0.0106 0.0060 'International Tables Vol C Tables 4.2.6.8 and 6.1.1.4'

loop_
_geom_angle_atom_site_label_1
_geom_angle_atom_site_label_2
_geom_angle_atom_site_label_3
_geom_angle
_geom_angle_site_symmetry_1
_geom_angle_site_symmetry_3
N1 C1 N12 112.5(5) . .
N1 C1 H1A 109.1 . .
N12 C1 H1A 109.1 . .
N1 C1 H1B 109.1 . .
N12 C1 H1B 109.1 . .
H1A C1 H1B 107.8 . .
O1 C2 N2 126.7(6) . .
O1 C2 N1 125.7(5) . .
N2 C2 N1 107.5(5) . .
N3 C3 N2 113.5(5) . .
N3 C3 H3A 108.9 . .
N2 C3 H3A 108.9 . .
N3 C3 H3B 108.9 . .
N2 C3 H3B 108.9 . .
H3A C3 H3B 107.7 . .
O2 C4 N3 126.5(7) . .
O2 C4 N4 125.8(8) . .
N3 C4 N4 107.7(6) . .
N5 C5 N4 114.6(5) . .
N5 C5 H5A 108.6 . .
N4 C5 H5A 108.6 . .
N5 C5 H5B 108.6 . .
N4 C5 H5B 108.6 . .
H5A C5 H5B 107.6 . .
O3 C6 N5 127.0(7) . .
O3 C6 N6 124.6(6) . .
N5 C6 N6 108.4(6) . .
N7 C7 N6 110.4(5) . .
N7 C7 H7A 109.6 . .
N6 C7 H7A 109.6 . .
N7 C7 H7B 109.6 . .
N6 C7 H7B 109.6 . .
H7A C7 H7B 108.1 . .
O4 C8 N7 127.3(6) . .
O4 C8 N8 124.0(6) . .
N7 C8 N8 108.6(5) . .
N9 C9 N8 113.6(4) . .
N9 C9 H9A 108.8 . .
N8 C9 H9A 108.8 . .
N9 C9 H9B 108.8 . .
N8 C9 H9B 108.8 . .
H9A C9 H9B 107.7 . .
O5 C10 N10 126.0(5) . .
O5 C10 N9 124.8(6) . .
N10 C10 N9 109.2(5) . .
N10 C11 N11 111.5(4) . .
N10 C11 H11A 109.3 . .
N11 C11 H11A 109.3 . .
N10 C11 H11B 109.3 . .
N11 C11 H11B 109.3 . .
H11A C11 H11B 108.0 . .
O6 C12 N12 126.8(5) . .
O6 C12 N11 127.1(5) . .
N12 C12 N11 106.1(4) . .
N24 C13 N11 113.9(5) . .
N24 C13 C14 103.5(4) . .
N11 C13 C14 103.4(4) . .
N24 C13 H13 111.8 . .
N11 C13 H13 111.8 . .
C14 C13 H13 111.8 . .
N13 C14 N12 113.9(5) . .
N13 C14 C13 103.7(4) . .
N12 C14 C13 102.1(4) . .
N13 C14 H14 112.1 . .
N12 C14 H14 112.1 . .
C13 C14 H14 112.1 . .
N14 C15 N1 114.6(4) . .
N14 C15 C16 102.8(5) . .
N1 C15 C16 103.4(5) . .
N14 C15 H15 111.8 . .
N1 C15 H15 111.8 . .
C16 C15 H15 111.8 . .
N2 C16 N15 113.7(5) . .
N2 C16 C15 102.5(4) . .
N15 C16 C15 103.4(4) . .
N2 C16 H16 112.2 . .
N15 C16 H16 112.2 . .
C15 C16 H16 112.2 . .
N16 C17 N3 113.1(5) . .
N16 C17 C18 112.0(5) . .
N3 C17 C18 110.2(5) . .
N16 C17 C19 103.0(5) . .
N3 C17 C19 101.6(5) . .
C18 C17 C19 116.5(5) . .
C17 C18 H18A 109.5 . .
C17 C18 H18B 109.5 . .
H18A C18 H18B 109.5 . .
C17 C18 H18C 109.5 . .
H18A C18 H18C 109.5 . .
H18B C18 H18C 109.5 . .
N4 C19 N17 113.7(5) . .
N4 C19 C20 110.8(6) . .
N17 C19 C20 111.5(5) . .
N4 C19 C17 103.8(5) . .
N17 C19 C17 102.4(5) . .
C20 C19 C17 114.1(5) . .
C19 C20 H20A 109.5 . .
C19 C20 H20B 109.5 . .
H20A C20 H20B 109.5 . .
C19 C20 H20C 109.5 . .
H20A C20 H20C 109.5 . .
H20B C20 H20C 109.5 . .
N18 C21 N5 115.8(6) . .
N18 C21 C22 104.5(5) . .
N5 C21 C22 101.4(5) . .
N18 C21 H21 111.4 . .
N5 C21 H21 111.4 . .
C22 C21 H21 111.4 . .
N6 C22 N19 112.1(5) . .
N6 C22 C21 104.6(5) . .
N19 C22 C21 101.0(5) . .
N6 C22 H22 112.8 . .
N19 C22 H22 112.8 . .
C21 C22 H22 112.8 . .
N20 C23 N7 115.7(5) . .
N20 C23 C24 104.1(6) . .
N7 C23 C24 102.6(5) . .
N20 C23 H23 111.3 . .
N7 C23 H23 111.3 . .
C24 C23 H23 111.3 . .
N8 C24 N21 116.5(5) . .
N8 C24 C23 103.0(5) . .
N21 C24 C23 102.7(5) . .
N8 C24 H24 111.3 . .
N21 C24 H24 111.3 . .
C23 C24 H24 111.3 . .
N22 C25 N9 112.1(4) . .
N22 C25 C26 111.7(4) . .
N9 C25 C26 113.4(5) . .
N22 C25 C27 103.7(4) . .
N9 C25 C27 101.4(4) . .
C26 C25 C27 113.6(5) . .
C25 C26 H26A 109.5 . .
C25 C26 H26B 109.5 . .
H26A C26 H26B 109.5 . .
C25 C26 H26C 109.5 . .
H26A C26 H26C 109.5 . .
H26B C26 H26C 109.5 . .
N10 C27 N23 113.4(4) . .
N10 C27 C28 112.4(4) . .
N23 C27 C28 111.8(5) . .
N10 C27 C25 102.2(4) . .
N23 C27 C25 101.0(4) . .
C28 C27 C25 115.4(5) . .
C27 C28 H28A 109.5 . .
C27 C28 H28B 109.5 . .
H28A C28 H28B 109.5 . .
C27 C28 H28C 109.5 . .
H28A C28 H28C 109.5 . .
H28B C28 H28C 109.5 . .
N23 C29 N24 112.8(5) . .
N23 C29 H29A 109.0 . .
N24 C29 H29A 109.0 . .
N23 C29 H29B 109.0 . .
N24 C29 H29B 109.0 . .
H29A C29 H29B 107.8 . .
O10 C30 N13 126.0(5) . .
O10 C30 N24 127.0(6) . .
N13 C30 N24 106.9(5) . .
N13 C31 N14 112.5(5) . .
N13 C31 H31A 109.1 . .
N14 C31 H31A 109.1 . .
N13 C31 H31B 109.1 . .
N14 C31 H31B 109.1 . .
H31A C31 H31B 107.8 . .
O9 C32 N15 124.3(6) . .
O9 C32 N14 126.6(6) . .
N15 C32 N14 109.1(5) . .
O8 C33 N17 125.1(6) . .
O8 C33 N16 124.0(7) . .
N17 C33 N16 110.9(5) . .
N17 C34 N18 115.7(5) . .
N17 C34 H34A 108.4 . .
N18 C34 H34A 108.4 . .
N17 C34 H34B 108.4 . .
N18 C34 H34B 108.4 . .
H34A C34 H34B 107.4 . .
O7 C35 N19 125.2(7) . .
O7 C35 N18 125.0(7) . .
N19 C35 N18 109.8(6) . .
N19 C36 N20 112.0(5) . .
N19 C36 H36A 109.2 . .
N20 C36 H36A 109.2 . .
N19 C36 H36B 109.2 . .
N20 C36 H36B 109.2 . .
H36A C36 H36B 107.9 . .
O12 C37 N20 126.8(6) . .
O12 C37 N21 126.5(7) . .
N20 C37 N21 106.6(6) . .
N22 C38 N21 114.1(4) . .
N22 C38 H38A 108.7 . .
N21 C38 H38A 108.7 . .
N22 C38 H38B 108.7 . .
N21 C38 H38B 108.7 . .
H38A C38 H38B 107.6 . .
O11 C39 N23 125.7(7) . .
O11 C39 N22 124.9(7) . .
N23 C39 N22 109.4(5) . .
N25 C40 C41 104.3(5) . .
N25 C40 H40A 110.9 . .
C41 C40 H40A 110.9 . .
N25 C40 H40B 110.9 . .
C41 C40 H40B 110.9 . .
H40A C40 H40B 108.9 . .
C42 C41 C40 106.7(6) . .
C42 C41 H41A 110.4 . .
C40 C41 H41A 110.4 . .
C42 C41 H41B 110.4 . .
C40 C41 H41B 110.4 . .
H41A C41 H41B 108.6 . .
C41 C42 C43 111.5(6) . .
C41 C42 H42A 109.3 . .
C43 C42 H42A 109.3 . .
C41 C42 H42B 109.3 . .
C43 C42 H42B 109.3 . .
H42A C42 H42B 108.0 . .
N25 C43 C42 103.6(5) . .
N25 C43 H43A 111.0 . .
C42 C43 H43A 111.0 . .
N25 C43 H43B 111.0 . .
C42 C43 H43B 111.0 . .
H43A C43 H43B 109.0 . .
N25 C44 C48 122.9(6) . .
N25 C44 C45 123.0(5) . .
C48 C44 C45 114.1(5) . .
C46 C45 C44 122.4(6) . .
C46 C45 H45 118.8 . .
C44 C45 H45 118.8 . .
C45 C46 N26 120.5(6) . .
C45 C46 H46 119.7 . .
N26 C46 H46 119.7 . .
N26 C47 C48 121.7(6) . .
N26 C47 H47 119.2 . .
C48 C47 H47 119.2 . .
C47 C48 C44 120.9(6) . .
C47 C48 H48 119.5 . .
C44 C48 H48 119.5 . .
O13 C49 N27 128.8(6) . .
O13 C49 N28 124.2(6) . .
N27 C49 N28 106.9(5) . .
N28 C50 N29 112.7(5) . .
N28 C50 H50A 109.1 . .
N29 C50 H50A 109.1 . .
N28 C50 H50B 109.1 . .
N29 C50 H50B 109.1 . .
H50A C50 H50B 107.8 . .
O14 C51 N30 128.1(6) . .
O14 C51 N29 124.2(6) . .
N30 C51 N29 107.6(7) . .
N30 C52 N31 114.4(5) . .
N30 C52 H52A 108.7 . .
N31 C52 H52A 108.7 . .
N30 C52 H52B 108.7 . .
N31 C52 H52B 108.7 . .
H52A C52 H52B 107.6 . .
O15 C53 N32 125.7(6) . .
O15 C53 N31 126.3(6) . .
N32 C53 N31 108.0(6) . .
N33 C54 N32 111.2(4) . .
N33 C54 H54A 109.4 . .
N32 C54 H54A 109.4 . .
N33 C54 H54B 109.4 . .
N32 C54 H54B 109.4 . .
H54A C54 H54B 108.0 . .
O16 C55 N38 127.5(6) . 2_766
O16 C55 N33 125.0(6) . .
N38 C55 N33 107.5(6) 2_766 .
N27 C56 N33 112.3(4) . 2_766
N27 C56 C57 111.4(5) . .
N33 C56 C57 112.7(5) 2_766 .
N27 C56 C58 101.6(4) . .
N33 C56 C58 102.4(5) 2_766 .
C57 C56 C58 115.7(4) . .
C56 C57 H57A 109.5 . .
C56 C57 H57B 109.5 . .
H57A C57 H57B 109.5 . .
C56 C57 H57C 109.5 . .
H57A C57 H57C 109.5 . .
H57B C57 H57C 109.5 . .
N28 C58 N38 112.7(5) . .
N28 C58 C59 113.2(5) . .
N38 C58 C59 113.2(5) . .
N28 C58 C56 102.2(4) . .
N38 C58 C56 101.6(5) . .
C59 C58 C56 112.8(5) . .
C58 C59 H59A 109.5 . .
C58 C59 H59B 109.5 . .
H59A C59 H59B 109.5 . .
C58 C59 H59C 109.5 . .
H59A C59 H59C 109.5 . .
H59B C59 H59C 109.5 . .
N29 C60 N37 116.1(5) . .
N29 C60 C61 104.8(5) . .
N37 C60 C61 100.9(5) . .
N29 C60 H60 111.5 . .
N37 C60 H60 111.5 . .
C61 C60 H60 111.5 . .
N30 C61 N36 116.6(5) . .
N30 C61 C60 102.2(5) . .
N36 C61 C60 105.0(5) . .
N30 C61 H61 110.8 . .
N36 C61 H61 110.8 . .
C60 C61 H61 110.8 . .
N35 C62 N31 114.1(4) . .
N35 C62 C63 103.6(4) . .
N31 C62 C63 102.8(5) . .
N35 C62 H62 111.9 . .
N31 C62 H62 111.9 . .
C63 C62 H62 111.9 . .
N34 C63 N32 115.1(5) . .
N34 C63 C62 103.5(4) . .
N32 C63 C62 103.7(5) . .
N34 C63 H63 111.3 . .
N32 C63 H63 111.3 . .
C62 C63 H63 111.3 . .
N38 C64 N37 114.0(5) . .
N38 C64 H64A 108.7 . .
N37 C64 H64A 108.7 . .
N38 C64 H64B 108.7 . .
N37 C64 H64B 108.7 . .
H64A C64 H64B 107.6 . .
O18 C65 N36 125.7(7) . .
O18 C65 N37 123.7(6) . .
N36 C65 N37 110.6(7) . .
N35 C66 N36 114.2(5) . .
N35 C66 H66A 108.7 . .
N36 C66 H66A 108.7 . .
N35 C66 H66B 108.7 . .
N36 C66 H66B 108.7 . .
H66A C66 H66B 107.6 . .
O17 C67 N35 128.2(6) . .
O17 C67 N34 125.8(6) . .
N35 C67 N34 106.0(5) . .
N34 C68 N27 112.3(5) . 2_766
N34 C68 H68A 109.1 . .
N27 C68 H68A 109.1 2_766 .
N34 C68 H68B 109.1 . .
N27 C68 H68B 109.1 2_766 .
H68A C68 H68B 107.9 . .
N16 C099 N15 112.3(5) . .
N16 C099 H09A 109.1 . .
N15 C099 H09A 109.1 . .
N16 C099 H09B 109.1 . .
N15 C099 H09B 109.1 . .
H09A C099 H09B 107.9 . .
C2 N1 C1 120.1(4) . .
C2 N1 C15 112.2(4) . .
C1 N1 C15 124.6(5) . .
C2 N2 C16 114.1(5) . .
C2 N2 C3 121.3(5) . .
C16 N2 C3 123.3(5) . .
C4 N3 C3 120.2(5) . .
C4 N3 C17 113.8(6) . .
C3 N3 C17 125.7(6) . .
C4 N4 C19 112.9(6) . .
C4 N4 C5 119.5(6) . .
C19 N4 C5 127.6(6) . .
C6 N5 C5 122.9(6) . .
C6 N5 C21 113.5(5) . .
C5 N5 C21 122.7(5) . .
C6 N6 C22 111.2(5) . .
C6 N6 C7 122.2(5) . .
C22 N6 C7 120.7(6) . .
C8 N7 C7 120.8(5) . .
C8 N7 C23 112.1(5) . .
C7 N7 C23 124.3(6) . .
C8 N8 C24 113.4(5) . .
C8 N8 C9 123.5(5) . .
C24 N8 C9 123.1(5) . .
C10 N9 C9 119.9(5) . .
C10 N9 C25 113.3(5) . .
C9 N9 C25 124.7(4) . .
C10 N10 C11 122.3(4) . .
C10 N10 C27 113.4(5) . .
C11 N10 C27 124.3(5) . .
C12 N11 C13 112.5(4) . .
C12 N11 C11 122.1(4) . .
C13 N11 C11 120.3(4) . .
C12 N12 C1 121.1(4) . .
C12 N12 C14 113.6(4) . .
C1 N12 C14 122.3(5) . .
C30 N13 C31 121.2(4) . .
C30 N13 C14 111.5(4) . .
C31 N13 C14 121.9(5) . .
C32 N14 C15 112.6(5) . .
C32 N14 C31 122.1(5) . .
C15 N14 C31 124.0(5) . .
C32 N15 C16 111.6(5) . .
C32 N15 C099 124.1(5) . .
C16 N15 C099 122.8(5) . .
C33 N16 C099 122.5(5) . .
C33 N16 C17 110.7(6) . .
C099 N16 C17 125.9(5) . .
C33 N17 C34 121.0(5) . .
C33 N17 C19 111.6(6) . .
C34 N17 C19 126.7(6) . .
C35 N18 C21 112.2(6) . .
C35 N18 C34 124.0(6) . .
C21 N18 C34 122.2(5) . .
C35 N19 C36 122.7(6) . .
C35 N19 C22 111.8(5) . .
C36 N19 C22 121.7(6) . .
C37 N20 C23 113.3(5) . .
C37 N20 C36 120.8(5) . .
C23 N20 C36 123.7(6) . .
C37 N21 C24 112.4(6) . .
C37 N21 C38 121.9(6) . .
C24 N21 C38 122.7(5) . .
C39 N22 C38 121.6(5) . .
C39 N22 C25 111.9(5) . .
C38 N22 C25 126.5(5) . .
C39 N23 C29 121.2(5) . .
C39 N23 C27 113.0(5) . .
C29 N23 C27 124.4(5) . .
C30 N24 C13 113.4(5) . .
C30 N24 C29 122.4(5) . .
C13 N24 C29 121.7(5) . .
C44 N25 C43 123.6(5) . .
C44 N25 C40 124.3(5) . .
C43 N25 C40 112.1(5) . .
C47 N26 C46 120.2(5) . .
C47 N26 H26 119.9 . .
C46 N26 H26 119.9 . .
C49 N27 C56 115.4(5) . .
C49 N27 C68 118.2(5) . 2_766
C56 N27 C68 125.9(5) . 2_766
C49 N28 C58 113.6(4) . .
C49 N28 C50 119.8(5) . .
C58 N28 C50 124.9(5) . .
C60 N29 C51 112.5(5) . .
C60 N29 C50 123.0(5) . .
C51 N29 C50 124.1(6) . .
C51 N30 C52 121.7(6) . .
C51 N30 C61 112.8(5) . .
C52 N30 C61 124.7(5) . .
C53 N31 C62 112.6(5) . .
C53 N31 C52 121.8(6) . .
C62 N31 C52 123.6(5) . .
C53 N32 C63 112.4(5) . .
C53 N32 C54 123.3(6) . .
C63 N32 C54 121.1(5) . .
C55 N33 C56 113.6(5) . 2_766
C55 N33 C54 121.1(6) . .
C56 N33 C54 125.1(5) 2_766 .
C67 N34 C63 112.5(5) . .
C67 N34 C68 123.0(5) . .
C63 N34 C68 123.3(5) . .
C67 N35 C66 121.4(5) . .
C67 N35 C62 114.0(5) . .
C66 N35 C62 122.6(5) . .
C65 N36 C61 111.9(5) . .
C65 N36 C66 123.4(6) . .
C61 N36 C66 123.4(5) . .
C65 N37 C64 123.0(6) . .
C65 N37 C60 111.3(5) . .
C64 N37 C60 123.4(5) . .
C55 N38 C64 119.6(6) 2_766 .
C55 N38 C58 114.9(5) 2_766 .
C64 N38 C58 125.5(5) . .

loop_
_geom_bond_atom_site_label_1
_geom_bond_atom_site_label_2
_geom_bond_distance
_geom_bond_site_symmetry_2
C1 N1 1.427(7) .
C1 N12 1.448(6) .
C1 H1A 0.9700 .
C1 H1B 0.9700 .
C2 O1 1.219(6) .
C2 N2 1.366(7) .
C2 N1 1.393(7) .
C3 N3 1.438(8) .
C3 N2 1.479(7) .
C3 H3A 0.9700 .
C3 H3B 0.9700 .
C4 O2 1.212(7) .
C4 N3 1.363(8) .
C4 N4 1.407(8) .
C5 N5 1.429(8) .
C5 N4 1.467(9) .
C5 H5A 0.9700 .
C5 H5B 0.9700 .
C6 O3 1.228(7) .
C6 N5 1.355(8) .
C6 N6 1.380(8) .
C7 N7 1.448(8) .
C7 N6 1.469(7) .
C7 H7A 0.9700 .
C7 H7B 0.9700 .
C8 O4 1.241(7) .
C8 N7 1.358(7) .
C8 N8 1.373(7) .
C9 N9 1.445(7) .
C9 N8 1.466(7) .
C9 H9A 0.9700 .
C9 H9B 0.9700 .
C10 O5 1.231(6) .
C10 N10 1.337(7) .
C10 N9 1.367(7) .
C11 N10 1.436(7) .
C11 N11 1.483(6) .
C11 H11A 0.9700 .
C11 H11B 0.9700 .
C12 O6 1.191(5) .
C12 N12 1.364(6) .
C12 N11 1.386(6) .
C13 N24 1.432(7) .
C13 N11 1.463(6) .
C13 C14 1.548(7) .
C13 H13 0.9800 .
C14 N13 1.466(7) .
C14 N12 1.475(7) .
C14 H14 0.9800 .
C15 N14 1.439(6) .
C15 N1 1.457(6) .
C15 C16 1.575(8) .
C15 H15 0.9800 .
C16 N2 1.448(7) .
C16 N15 1.456(7) .
C16 H16 0.9800 .
C17 N16 1.459(7) .
C17 N3 1.473(7) .
C17 C18 1.533(8) .
C17 C19 1.598(9) .
C18 H18A 0.9600 .
C18 H18B 0.9600 .
C18 H18C 0.9600 .
C19 N4 1.435(7) .
C19 N17 1.460(7) .
C19 C20 1.516(9) .
C20 H20A 0.9600 .
C20 H20B 0.9600 .
C20 H20C 0.9600 .
C21 N18 1.436(8) .
C21 N5 1.452(8) .
C21 C22 1.566(8) .
C21 H21 0.9800 .
C22 N6 1.434(7) .
C22 N19 1.495(8) .
C22 H22 0.9800 .
C23 N20 1.422(8) .
C23 N7 1.451(7) .
C23 C24 1.581(9) .
C23 H23 0.9800 .
C24 N8 1.413(7) .
C24 N21 1.444(8) .
C24 H24 0.9800 .
C25 N22 1.463(6) .
C25 N9 1.466(7) .
C25 C26 1.495(7) .
C25 C27 1.597(8) .
C26 H26A 0.9600 .
C26 H26B 0.9600 .
C26 H26C 0.9600 .
C27 N10 1.474(6) .
C27 N23 1.484(6) .
C27 C28 1.503(7) .
C28 H28A 0.9600 .
C28 H28B 0.9600 .
C28 H28C 0.9600 .
C29 N23 1.460(8) .
C29 N24 1.471(7) .
C29 H29A 0.9700 .
C29 H29B 0.9700 .
C30 O10 1.200(6) .
C30 N13 1.388(7) .
C30 N24 1.389(7) .
C31 N13 1.458(6) .
C31 N14 1.463(7) .
C31 H31A 0.9700 .
C31 H31B 0.9700 .
C32 O9 1.251(6) .
C32 N15 1.364(7) .
C32 N14 1.374(8) .
C33 O8 1.240(6) .
C33 N17 1.349(8) .
C33 N16 1.371(8) .
C34 N17 1.451(8) .
C34 N18 1.458(8) .
C34 H34A 0.9700 .
C34 H34B 0.9700 .
C35 O7 1.228(7) .
C35 N19 1.351(8) .
C35 N18 1.352(8) .
C36 N19 1.442(7) .
C36 N20 1.504(7) .
C36 H36A 0.9700 .
C36 H36B 0.9700 .
C37 O12 1.216(7) .
C37 N20 1.387(9) .
C37 N21 1.411(8) .
C38 N22 1.423(8) .
C38 N21 1.463(7) .
C38 H38A 0.9700 .
C38 H38B 0.9700 .
C39 O11 1.225(6) .
C39 N23 1.358(8) .
C39 N22 1.376(8) .
C40 N25 1.462(7) .
C40 C41 1.494(8) .
C40 H40A 0.9700 .
C40 H40B 0.9700 .
C41 C42 1.412(10) .
C41 H41A 0.9700 .
C41 H41B 0.9700 .
C42 C43 1.457(8) .
C42 H42A 0.9700 .
C42 H42B 0.9700 .
C43 N25 1.433(7) .
C43 H43A 0.9700 .
C43 H43B 0.9700 .
C44 N25 1.344(7) .
C44 C48 1.392(8) .
C44 C45 1.434(8) .
C45 C46 1.315(7) .
C45 H45 0.9300 .
C46 N26 1.351(7) .
C46 H46 0.9300 .
C47 N26 1.320(7) .
C47 C48 1.362(8) .
C47 H47 0.9300 .
C48 H48 0.9300 .
C49 O13 1.204(7) .
C49 N27 1.365(7) .
C49 N28 1.391(8) .
C50 N28 1.455(6) .
C50 N29 1.457(7) .
C50 H50A 0.9700 .
C50 H50B 0.9700 .
C51 O14 1.245(8) .
C51 N30 1.361(8) .
C51 N29 1.395(8) .
C52 N30 1.437(7) .
C52 N31 1.458(7) .
C52 H52A 0.9700 .
C52 H52B 0.9700 .
C53 O15 1.227(7) .
C53 N32 1.356(8) .
C53 N31 1.361(8) .
C54 N33 1.466(6) .
C54 N32 1.467(7) .
C54 H54A 0.9700 .
C54 H54B 0.9700 .
C55 O16 1.213(7) .
C55 N38 1.363(8) 2_766
C55 N33 1.393(8) .
C56 N27 1.440(7) .
C56 N33 1.459(7) 2_766
C56 C57 1.526(7) .
C56 C58 1.616(7) .
C57 H57A 0.9600 .
C57 H57B 0.9600 .
C57 H57C 0.9600 .
C58 N28 1.451(7) .
C58 N38 1.462(8) .
C58 C59 1.526(8) .
C59 H59A 0.9600 .
C59 H59B 0.9600 .
C59 H59C 0.9600 .
C60 N29 1.387(8) .
C60 N37 1.496(8) .
C60 C61 1.566(8) .
C60 H60 0.9800 .
C61 N30 1.437(8) .
C61 N36 1.438(8) .
C61 H61 0.9800 .
C62 N35 1.444(7) .
C62 N31 1.447(7) .
C62 C63 1.534(7) .
C62 H62 0.9800 .
C63 N34 1.437(7) .
C63 N32 1.442(7) .
C63 H63 0.9800 .
C64 N38 1.428(7) .
C64 N37 1.460(7) .
C64 H64A 0.9700 .
C64 H64B 0.9700 .
C65 O18 1.227(8) .
C65 N36 1.343(8) .
C65 N37 1.360(8) .
C66 N35 1.426(7) .
C66 N36 1.456(7) .
C66 H66A 0.9700 .
C66 H66B 0.9700 .
C67 O17 1.185(7) .
C67 N35 1.352(7) .
C67 N34 1.413(7) .
C68 N34 1.468(7) .
C68 N27 1.470(7) 2_766
C68 H68A 0.9700 .
C68 H68B 0.9700 .
C099 N16 1.445(8) .
C099 N15 1.463(8) .
C099 H09A 0.9700 .
C099 H09B 0.9700 .
N26 H26 0.8600 .
N27 C68 1.470(7) 2_766
N33 C56 1.459(7) 2_766
N38 C55 1.363(8) 2_766

loop_
_platon_squeeze_void_nr
_platon_squeeze_void_average_x
_platon_squeeze_void_average_y
_platon_squeeze_void_average_z
_platon_squeeze_void_volume
_platon_squeeze_void_count_electrons
_platon_squeeze_void_content
1 -0.008 0.412 1.000 2024 457 ' '
2 0.000 0.500 0.500 141 37 ' '
